data_4309893
loop_
_publ_author_name
'Paul A. Duckmanton'
'Alexander J. Blake'
'Jason B. Love'

_publ_section_title
;
Palladium and Rhodium Ureaphosphine Complexes: Exploring Structural and
Catalytic Consequences of Anion Binding
;
_journal_name_full 'Inorganic Chemistry'
_journal_page_first 7708
_journal_page_last 7710
_journal_paper_doi 10.1021/ic051110f
_journal_volume 44
_journal_year 2005
_chemical_formula_moiety 'C50 H42 Cl2 N4 O2 P2 Pd, 2(C2 H6 O S)'
_chemical_formula_sum 'C54 H54 Cl2 N4 O4 P2 Pd S2'
_chemical_formula_weight 1126.37
_chemical_name_systematic
; 
 ? 
;
_space_group_IT_number 14
_symmetry_cell_setting monoclinic
_symmetry_space_group_name_Hall '-P 2yn'
_symmetry_space_group_name_H-M 'P 1 21/n 1'
_atom_sites_solution_hydrogens geom
_atom_sites_solution_primary heavy
_atom_sites_solution_secondary difmap
_audit_creation_method SHELXL-97
_cell_angle_alpha 90.00
_cell_angle_beta 105.9639(11)
_cell_angle_gamma 90.00
_cell_formula_units_Z 4
_cell_length_a 9.8218(3)
_cell_length_b 32.0317(8)
_cell_length_c 17.1394(6)
_cell_measurement_reflns_used 110705
_cell_measurement_temperature 120(2)
_cell_measurement_theta_max 27.5
_cell_measurement_theta_min 2.4
_cell_volume 5184.3(3)
_computing_cell_refinement 'DENZO and COLLECT'
_computing_data_collection ' DENZO (Otwinowski and Minor, 1997) and COLLECT (Hooft, 1998)'
_computing_data_reduction 'DENZO and COLLECT'
_computing_molecular_graphics 'SHELXTL version 6.12 (Bruker, 1998)'
_computing_publication_material 'enCIFer (CCDC, 1998); PLATON (Spek, 2003)'
_computing_structure_refinement 'SHELXL-97 (Sheldrick, 1997)'
_computing_structure_solution 'SHELXS-97 (Sheldrick, 1990)'
_diffrn_ambient_temperature 120(2)
_diffrn_detector_area_resol_mean 9.091
_diffrn_measured_fraction_theta_full 0.974
_diffrn_measured_fraction_theta_max 0.974
_diffrn_measurement_device_type 'Enraf Nonius KappaCCD area detector'
_diffrn_measurement_method 'Phi and Omega scans to fill Ewald sphere'
_diffrn_radiation_monochromator graphite
_diffrn_radiation_source 'Enraf Nonius FR591 rotating anode'
_diffrn_radiation_type MoK\a
_diffrn_radiation_wavelength 0.71073
_diffrn_reflns_av_R_equivalents 0.097
_diffrn_reflns_av_sigmaI/netI 0.141
_diffrn_reflns_limit_h_max 12
_diffrn_reflns_limit_h_min -12
_diffrn_reflns_limit_k_max 41
_diffrn_reflns_limit_k_min -41
_diffrn_reflns_limit_l_max 22
_diffrn_reflns_limit_l_min -22
_diffrn_reflns_number 22340
_diffrn_reflns_theta_full 27.45
_diffrn_reflns_theta_max 27.5
_diffrn_reflns_theta_min 3.04
_diffrn_standards_decay_% 0
_exptl_absorpt_coefficient_mu 0.653
_exptl_absorpt_correction_T_max 1.360
_exptl_absorpt_correction_T_min 0.880
_exptl_absorpt_correction_type multi-scan
_exptl_absorpt_process_details '(SORTAV; Blessing, 1995)'
_exptl_crystal_colour yellow
_exptl_crystal_density_diffrn 1.443
_exptl_crystal_density_method 'not measured'
_exptl_crystal_description rod
_exptl_crystal_F_000 2320
_exptl_crystal_size_max 0.20
_exptl_crystal_size_mid 0.03
_exptl_crystal_size_min 0.03
_refine_diff_density_max 0.61
_refine_diff_density_min -0.80
_refine_diff_density_rms 0.11
_refine_ls_extinction_method none
_refine_ls_goodness_of_fit_ref 1.01
_refine_ls_hydrogen_treatment mixed
_refine_ls_matrix_type full
_refine_ls_number_parameters 622
_refine_ls_number_reflns 11548
_refine_ls_number_restraints 0
_refine_ls_restrained_S_all 1.01
_refine_ls_R_factor_all 0.125
_refine_ls_R_factor_gt 0.0594
_refine_ls_shift/su_max 0.001
_refine_ls_shift/su_mean 0.000
_refine_ls_structure_factor_coef Fsqd
_refine_ls_weighting_details 'calc w=1/[\s^2^(Fo^2^)+(0.042P)^2^] where P=(Fo^2^+2Fc^2^)/3'
_refine_ls_weighting_scheme calc
_refine_ls_wR_factor_gt 0.114
_refine_ls_wR_factor_ref 0.137
_reflns_number_gt 6713
_reflns_number_total 11548
_reflns_threshold_expression >2sigma(I)
_cod_data_source_file ic051110fsi20050704_082700.cif
_cod_data_source_block PDURPH
_cod_database_code 4309893

loop_
_symmetry_equiv_pos_as_xyz
'x, y, z'
'-x+1/2, y+1/2, -z+1/2'
'-x, -y, -z'
'x-1/2, -y-1/2, z-1/2'

loop_
_atom_site_label
_atom_site_type_symbol
_atom_site_fract_x
_atom_site_fract_y
_atom_site_fract_z
_atom_site_U_iso_or_equiv
_atom_site_adp_type
_atom_site_occupancy
_atom_site_symmetry_multiplicity
_atom_site_calc_flag
_atom_site_refinement_flags
_atom_site_disorder_assembly
_atom_site_disorder_group
Pd1 Pd 0.13133(3) 0.369118(11) 0.33908(2) 0.02299(11) Uani 1 1 d . . .
P1 P -0.02338(11) 0.31185(4) 0.30502(7) 0.0237(3) Uani 1 1 d . . .
P2 P 0.28665(11) 0.42464(4) 0.38195(7) 0.0234(3) Uani 1 1 d . . .
Cl1 Cl 0.29705(10) 0.32332(3) 0.41329(7) 0.0282(3) Uani 1 1 d . . .
Cl2 Cl -0.02860(10) 0.41756(3) 0.26799(7) 0.0274(3) Uani 1 1 d . . .
C1 C 0.0111(4) 0.28238(13) 0.2217(2) 0.0249(10) Uani 1 1 d . . .
C2 C 0.1498(4) 0.28061(14) 0.2152(3) 0.0322(12) Uani 1 1 d . . .
H2A H 0.2236 0.2951 0.2530 0.039 Uiso 1 1 calc R . .
C3 C 0.1792(5) 0.25758(16) 0.1533(3) 0.0394(13) Uani 1 1 d . . .
H3A H 0.2737 0.2560 0.1494 0.047 Uiso 1 1 calc R . .
C4 C 0.0727(5) 0.23693(15) 0.0974(3) 0.0392(13) Uani 1 1 d . . .
H4A H 0.0939 0.2213 0.0551 0.047 Uiso 1 1 calc R . .
C5 C -0.0638(5) 0.23890(15) 0.1029(3) 0.0383(12) Uani 1 1 d . . .
H5A H -0.1372 0.2250 0.0637 0.046 Uiso 1 1 calc R . .
C6 C -0.0958(5) 0.26106(14) 0.1652(3) 0.0314(11) Uani 1 1 d . . .
H6A H -0.1903 0.2617 0.1694 0.038 Uiso 1 1 calc R . .
C7 C 0.0019(4) 0.27555(14) 0.3891(3) 0.0243(10) Uani 1 1 d . . .
C8 C 0.0376(4) 0.23417(14) 0.3837(3) 0.0311(11) Uani 1 1 d . . .
H8A H 0.0455 0.2233 0.3336 0.037 Uiso 1 1 calc R . .
C9 C 0.0619(4) 0.20838(15) 0.4515(3) 0.0377(13) Uani 1 1 d . . .
H9A H 0.0884 0.1801 0.4475 0.045 Uiso 1 1 calc R . .
C10 C 0.0482(4) 0.22310(16) 0.5238(3) 0.0409(14) Uani 1 1 d . . .
H10A H 0.0626 0.2050 0.5692 0.049 Uiso 1 1 calc R . .
C11 C 0.0132(4) 0.26493(16) 0.5307(3) 0.0366(12) Uani 1 1 d . . .
H11A H 0.0048 0.2755 0.5809 0.044 Uiso 1 1 calc R . .
C12 C -0.0092(4) 0.29075(15) 0.4636(3) 0.0326(12) Uani 1 1 d . . .
H12A H -0.0325 0.3193 0.4683 0.039 Uiso 1 1 calc R . .
C13 C -0.2142(4) 0.32169(13) 0.2719(3) 0.0252(10) Uani 1 1 d . . .
C14 C -0.2636(4) 0.34691(13) 0.2037(3) 0.0239(10) Uani 1 1 d . . .
H14A H -0.1985 0.3574 0.1765 0.029 Uiso 1 1 calc R . .
C15 C -0.4066(4) 0.35706(13) 0.1745(3) 0.0233(10) Uani 1 1 d . . .
C16 C -0.5015(4) 0.34097(14) 0.2139(3) 0.0284(11) Uani 1 1 d . . .
H16A H -0.5995 0.3474 0.1948 0.034 Uiso 1 1 calc R . .
C17 C -0.4524(4) 0.31555(15) 0.2809(3) 0.0326(12) Uani 1 1 d . . .
H17A H -0.5177 0.3044 0.3074 0.039 Uiso 1 1 calc R . .
C18 C -0.3097(4) 0.30593(14) 0.3104(3) 0.0292(11) Uani 1 1 d . . .
H18A H -0.2777 0.2886 0.3568 0.035 Uiso 1 1 calc R . .
C19 C -0.5718(4) 0.39842(14) 0.0640(3) 0.0267(11) Uani 1 1 d . . .
C20 C -0.6754(4) 0.44137(15) -0.0589(3) 0.0289(11) Uani 1 1 d . . .
C21 C -0.8093(4) 0.42301(15) -0.0845(3) 0.0339(12) Uani 1 1 d . . .
H21A H -0.8280 0.3975 -0.0610 0.041 Uiso 1 1 calc R . .
C22 C -0.9149(5) 0.44225(17) -0.1445(3) 0.0368(13) Uani 1 1 d . . .
H22A H -1.0062 0.4299 -0.1615 0.044 Uiso 1 1 calc R . .
C23 C -0.8892(5) 0.47911(16) -0.1799(3) 0.0394(13) Uani 1 1 d . . .
H23A H -0.9626 0.4922 -0.2204 0.047 Uiso 1 1 calc R . .
C24 C -0.7565(5) 0.49668(16) -0.1559(3) 0.0413(13) Uani 1 1 d . . .
H24A H -0.7382 0.5216 -0.1813 0.050 Uiso 1 1 calc R . .
C25 C -0.6486(5) 0.47858(15) -0.0952(3) 0.0356(12) Uani 1 1 d . . .
H25A H -0.5578 0.4913 -0.0785 0.043 Uiso 1 1 calc R . .
C26 C 0.2814(4) 0.46695(14) 0.3093(3) 0.0273(11) Uani 1 1 d . . .
C27 C 0.2828(4) 0.45642(14) 0.2307(3) 0.0292(11) Uani 1 1 d . . .
H27A H 0.2768 0.4279 0.2146 0.035 Uiso 1 1 calc R . .
C28 C 0.2926(4) 0.48709(15) 0.1760(3) 0.0317(12) Uani 1 1 d . . .
H28A H 0.2939 0.4797 0.1225 0.038 Uiso 1 1 calc R . .
C29 C 0.3008(4) 0.52860(15) 0.1992(3) 0.0341(12) Uani 1 1 d . . .
H29A H 0.3095 0.5496 0.1618 0.041 Uiso 1 1 calc R . .
C30 C 0.2963(4) 0.53975(15) 0.2769(3) 0.0346(12) Uani 1 1 d . . .
H30A H 0.3005 0.5683 0.2924 0.041 Uiso 1 1 calc R . .
C31 C 0.2858(4) 0.50894(14) 0.3313(3) 0.0282(11) Uani 1 1 d . . .
H31A H 0.2815 0.5164 0.3843 0.034 Uiso 1 1 calc R . .
C32 C 0.2460(4) 0.44764(13) 0.4706(3) 0.0238(10) Uani 1 1 d . . .
C33 C 0.3465(5) 0.46854(14) 0.5304(3) 0.0315(11) Uani 1 1 d . . .
H33A H 0.4391 0.4725 0.5247 0.038 Uiso 1 1 calc R . .
C34 C 0.3130(5) 0.48383(14) 0.5990(3) 0.0351(12) Uani 1 1 d . . .
H34A H 0.3831 0.4978 0.6401 0.042 Uiso 1 1 calc R . .
C35 C 0.1780(5) 0.47870(14) 0.6073(3) 0.0347(12) Uani 1 1 d . . .
H35A H 0.1551 0.4893 0.6539 0.042 Uiso 1 1 calc R . .
C36 C 0.0757(5) 0.45810(14) 0.5476(3) 0.0329(12) Uani 1 1 d . . .
H36A H -0.0173 0.4547 0.5531 0.039 Uiso 1 1 calc R . .
C37 C 0.1101(4) 0.44245(14) 0.4794(3) 0.0301(11) Uani 1 1 d . . .
H37A H 0.0404 0.4281 0.4387 0.036 Uiso 1 1 calc R . .
C38 C 0.4752(4) 0.41200(13) 0.4165(3) 0.0246(10) Uani 1 1 d . . .
C39 C 0.5272(4) 0.39442(13) 0.4927(3) 0.0275(11) Uani 1 1 d . . .
H39A H 0.4648 0.3898 0.5255 0.033 Uiso 1 1 calc R . .
C40 C 0.6697(4) 0.38333(14) 0.5222(3) 0.0258(11) Uani 1 1 d . . .
C41 C 0.7608(4) 0.38939(14) 0.4742(3) 0.0303(11) Uani 1 1 d . . .
H41A H 0.8582 0.3824 0.4941 0.036 Uiso 1 1 calc R . .
C42 C 0.7085(4) 0.40585(14) 0.3967(3) 0.0316(12) Uani 1 1 d . . .
H42A H 0.7706 0.4096 0.3635 0.038 Uiso 1 1 calc R . .
C43 C 0.5659(4) 0.41704(13) 0.3669(3) 0.0293(11) Uani 1 1 d . . .
H43A H 0.5310 0.4279 0.3135 0.035 Uiso 1 1 calc R . .
C44 C 0.8391(4) 0.35299(15) 0.6466(3) 0.0299(11) Uani 1 1 d . . .
C45 C 0.9387(4) 0.32101(14) 0.7840(3) 0.0284(11) Uani 1 1 d . . .
C46 C 1.0801(5) 0.32424(18) 0.7902(3) 0.0501(16) Uani 1 1 d . . .
H46A H 1.1108 0.3370 0.7480 0.060 Uiso 1 1 calc R . .
C47 C 1.1779(5) 0.30882(18) 0.8579(3) 0.0524(16) Uani 1 1 d . . .
H47A H 1.2757 0.3121 0.8620 0.063 Uiso 1 1 calc R . .
C48 C 1.1408(5) 0.28944(15) 0.9183(3) 0.0397(13) Uani 1 1 d . . .
H48A H 1.2103 0.2793 0.9646 0.048 Uiso 1 1 calc R . .
C49 C 0.9968(5) 0.28476(18) 0.9108(3) 0.0569(17) Uani 1 1 d . . .
H49A H 0.9665 0.2704 0.9516 0.068 Uiso 1 1 calc R . .
C50 C 0.8977(5) 0.30103(18) 0.8438(3) 0.0476(15) Uani 1 1 d . . .
H50A H 0.7997 0.2981 0.8395 0.057 Uiso 1 1 calc R . .
N1 N -0.4427(3) 0.38201(11) 0.1049(2) 0.0275(9) Uani 1 1 d . . .
H1A H -0.3723 0.3881 0.0843 0.033 Uiso 1 1 calc R . .
N2 N -0.5619(3) 0.42223(12) -0.0009(2) 0.0319(10) Uani 1 1 d . . .
H2B H -0.4766 0.4259 -0.0069 0.038 Uiso 1 1 calc R . .
N3 N 0.7086(3) 0.36604(12) 0.6006(2) 0.0293(9) Uani 1 1 d . . .
H3B H 0.6392 0.3632 0.6235 0.035 Uiso 1 1 calc R . .
N4 N 0.8304(3) 0.33775(12) 0.7189(2) 0.0347(10) Uani 1 1 d . . .
H4B H 0.7454 0.3383 0.7265 0.042 Uiso 1 1 calc R . .
O1 O -0.6814(3) 0.39346(10) 0.08291(18) 0.0346(8) Uani 1 1 d . . .
O2 O 0.9473(3) 0.35459(11) 0.62479(19) 0.0406(9) Uani 1 1 d . . .
C1S C -0.0194(5) 0.36339(16) 0.0608(3) 0.0475(14) Uani 1 1 d . . .
H1SA H -0.0491 0.3348 0.0438 0.071 Uiso 1 1 calc R . .
H1SB H -0.0335 0.3687 0.1143 0.071 Uiso 1 1 calc R . .
H1SC H 0.0809 0.3669 0.0635 0.071 Uiso 1 1 calc R . .
C2S C -0.0400(5) 0.44569(16) 0.0390(3) 0.0502(15) Uani 1 1 d . . .
H2SA H -0.0833 0.4703 0.0080 0.075 Uiso 1 1 calc R . .
H2SB H 0.0613 0.4451 0.0428 0.075 Uiso 1 1 calc R . .
H2SC H -0.0529 0.4470 0.0937 0.075 Uiso 1 1 calc R . .
O1S O -0.2698(3) 0.39888(11) -0.00018(19) 0.0416(9) Uani 1 1 d . . .
S1S S -0.12263(12) 0.39944(4) -0.01096(8) 0.0347(3) Uani 1 1 d . . .
C3S C 0.2759(4) 0.36564(15) 0.6258(3) 0.0367(12) Uani 1 1 d . . .
H3SA H 0.2715 0.3438 0.5852 0.055 Uiso 1 1 calc R . .
H3SB H 0.3091 0.3917 0.6073 0.055 Uiso 1 1 calc R . .
H3SC H 0.1814 0.3699 0.6332 0.055 Uiso 1 1 calc R . .
C4S C 0.3799(5) 0.39523(16) 0.7772(3) 0.0439(14) Uani 1 1 d . . .
H4SA H 0.4405 0.3921 0.8328 0.066 Uiso 1 1 calc R . .
H4SB H 0.2812 0.3985 0.7782 0.066 Uiso 1 1 calc R . .
H4SC H 0.4093 0.4199 0.7523 0.066 Uiso 1 1 calc R . .
O2S O 0.5420(3) 0.35367(11) 0.70882(19) 0.0406(9) Uani 1 1 d . . .
S2S S 0.39542(11) 0.35025(4) 0.71979(7) 0.0324(3) Uani 1 1 d . . .

loop_
_atom_site_aniso_label
_atom_site_aniso_U_11
_atom_site_aniso_U_22
_atom_site_aniso_U_33
_atom_site_aniso_U_23
_atom_site_aniso_U_13
_atom_site_aniso_U_12
Pd1 0.02058(18) 0.0213(2) 0.0254(2) 0.00168(16) 0.00351(13) -0.00009(15)
P1 0.0198(6) 0.0220(7) 0.0272(7) 0.0000(5) 0.0029(5) -0.0004(5)
P2 0.0204(6) 0.0226(7) 0.0254(7) -0.0017(5) 0.0033(5) -0.0018(5)
Cl1 0.0218(6) 0.0249(6) 0.0346(7) 0.0070(5) 0.0021(5) 0.0018(5)
Cl2 0.0237(6) 0.0230(6) 0.0322(7) 0.0062(5) 0.0022(4) 0.0010(5)
C1 0.032(3) 0.022(3) 0.018(3) -0.0002(19) 0.0017(18) 0.004(2)
C2 0.029(3) 0.038(3) 0.030(3) 0.000(2) 0.007(2) 0.002(2)
C3 0.043(3) 0.042(3) 0.034(3) 0.003(3) 0.012(2) 0.011(3)
C4 0.059(3) 0.031(3) 0.026(3) 0.005(2) 0.009(2) 0.011(3)
C5 0.051(3) 0.028(3) 0.033(3) 0.002(2) 0.007(2) -0.004(2)
C6 0.033(3) 0.025(3) 0.032(3) 0.000(2) 0.002(2) 0.000(2)
C7 0.015(2) 0.027(3) 0.028(3) -0.001(2) 0.0023(18) -0.0056(19)
C8 0.026(2) 0.027(3) 0.037(3) 0.000(2) 0.003(2) -0.005(2)
C9 0.028(3) 0.031(3) 0.047(4) 0.008(3) -0.001(2) -0.002(2)
C10 0.031(3) 0.041(3) 0.041(4) 0.023(3) -0.006(2) -0.005(2)
C11 0.030(3) 0.047(4) 0.031(3) 0.012(3) 0.007(2) -0.003(2)
C12 0.029(3) 0.029(3) 0.037(3) 0.004(2) 0.006(2) 0.002(2)
C13 0.025(2) 0.024(3) 0.025(3) -0.001(2) 0.0048(19) 0.0007(19)
C14 0.022(2) 0.024(3) 0.027(3) -0.002(2) 0.0078(19) -0.0025(19)
C15 0.023(2) 0.021(3) 0.023(3) 0.002(2) 0.0016(18) 0.0013(19)
C16 0.019(2) 0.032(3) 0.031(3) 0.005(2) 0.0014(19) 0.002(2)
C17 0.025(2) 0.042(3) 0.029(3) 0.006(2) 0.005(2) -0.004(2)
C18 0.027(2) 0.033(3) 0.025(3) 0.007(2) 0.003(2) -0.002(2)
C19 0.027(3) 0.026(3) 0.024(3) -0.003(2) 0.001(2) 0.001(2)
C20 0.034(3) 0.032(3) 0.021(3) 0.004(2) 0.008(2) 0.008(2)
C21 0.031(3) 0.040(3) 0.032(3) 0.010(2) 0.011(2) 0.009(2)
C22 0.025(3) 0.058(4) 0.028(3) 0.000(3) 0.007(2) 0.008(2)
C23 0.043(3) 0.042(3) 0.034(3) 0.004(3) 0.011(2) 0.015(3)
C24 0.047(3) 0.045(4) 0.032(3) 0.008(3) 0.011(2) 0.012(3)
C25 0.034(3) 0.032(3) 0.037(3) -0.001(2) 0.004(2) 0.001(2)
C26 0.018(2) 0.029(3) 0.033(3) 0.002(2) 0.0054(19) -0.004(2)
C27 0.028(3) 0.022(3) 0.038(3) -0.003(2) 0.009(2) -0.006(2)
C28 0.026(2) 0.041(3) 0.029(3) 0.002(2) 0.009(2) -0.005(2)
C29 0.025(2) 0.035(3) 0.037(3) 0.015(2) 0.000(2) -0.004(2)
C30 0.030(3) 0.026(3) 0.042(3) 0.007(2) 0.001(2) -0.002(2)
C31 0.025(2) 0.028(3) 0.029(3) -0.002(2) 0.0031(19) -0.005(2)
C32 0.025(2) 0.018(2) 0.027(3) 0.001(2) 0.0029(19) -0.0002(19)
C33 0.033(3) 0.026(3) 0.036(3) 0.001(2) 0.011(2) -0.008(2)
C34 0.032(3) 0.029(3) 0.041(3) -0.006(2) 0.004(2) -0.005(2)
C35 0.044(3) 0.030(3) 0.031(3) -0.004(2) 0.010(2) 0.004(2)
C36 0.030(3) 0.031(3) 0.036(3) 0.000(2) 0.007(2) 0.002(2)
C37 0.026(2) 0.029(3) 0.032(3) -0.005(2) 0.001(2) -0.001(2)
C38 0.022(2) 0.022(3) 0.030(3) -0.007(2) 0.0058(19) -0.0054(18)
C39 0.023(2) 0.024(3) 0.036(3) 0.001(2) 0.011(2) -0.001(2)
C40 0.022(2) 0.025(3) 0.030(3) 0.006(2) 0.006(2) -0.0012(19)
C41 0.022(2) 0.027(3) 0.039(3) 0.000(2) 0.003(2) -0.001(2)
C42 0.023(2) 0.035(3) 0.040(3) -0.001(2) 0.013(2) -0.003(2)
C43 0.030(3) 0.027(3) 0.028(3) 0.001(2) 0.003(2) 0.000(2)
C44 0.023(3) 0.033(3) 0.031(3) 0.003(2) 0.003(2) 0.001(2)
C45 0.021(2) 0.026(3) 0.035(3) 0.000(2) 0.003(2) -0.001(2)
C46 0.027(3) 0.076(5) 0.045(4) 0.032(3) 0.006(2) -0.001(3)
C47 0.020(3) 0.071(4) 0.061(4) 0.025(3) 0.004(2) 0.003(3)
C48 0.039(3) 0.035(3) 0.040(3) 0.003(3) 0.001(2) 0.010(2)
C49 0.049(3) 0.078(5) 0.040(4) 0.023(3) 0.005(3) -0.003(3)
C50 0.029(3) 0.077(5) 0.036(3) 0.014(3) 0.008(2) 0.006(3)
N1 0.022(2) 0.030(2) 0.031(2) 0.0077(18) 0.0071(16) -0.0006(16)
N2 0.021(2) 0.041(3) 0.032(2) 0.014(2) 0.0055(16) 0.0076(18)
N3 0.0164(19) 0.038(3) 0.033(2) 0.0077(19) 0.0059(16) 0.0038(17)
N4 0.021(2) 0.046(3) 0.034(3) 0.008(2) 0.0019(17) 0.0016(18)
O1 0.0234(17) 0.047(2) 0.034(2) 0.0072(16) 0.0080(14) 0.0051(15)
O2 0.0218(17) 0.058(2) 0.042(2) 0.0142(18) 0.0089(15) 0.0085(16)
C1S 0.039(3) 0.049(4) 0.056(4) 0.011(3) 0.017(3) -0.001(3)
C2S 0.057(3) 0.039(4) 0.058(4) -0.015(3) 0.022(3) -0.014(3)
O1S 0.0259(17) 0.053(2) 0.048(2) 0.0067(18) 0.0137(15) -0.0001(16)
S1S 0.0305(7) 0.0389(8) 0.0353(8) 0.0026(6) 0.0101(5) -0.0020(6)
C3S 0.028(3) 0.042(3) 0.039(3) -0.001(2) 0.007(2) 0.000(2)
C4S 0.048(3) 0.051(4) 0.038(3) -0.011(3) 0.019(2) 0.002(3)
O2S 0.0263(17) 0.058(3) 0.039(2) -0.0003(18) 0.0118(14) 0.0061(16)
S2S 0.0287(6) 0.0352(8) 0.0346(8) 0.0026(6) 0.0106(5) 0.0033(5)

loop_
_atom_type_symbol
_atom_type_description
_atom_type_scat_dispersion_real
_atom_type_scat_dispersion_imag
_atom_type_scat_source
C C 0.0033 0.0016 'International Tables Vol C Tables 4.2.6.8 and 6.1.1.4'
H H 0.0000 0.0000 'International Tables Vol C Tables 4.2.6.8 and 6.1.1.4'
N N 0.0061 0.0033 'International Tables Vol C Tables 4.2.6.8 and 6.1.1.4'
O O 0.0106 0.0060 'International Tables Vol C Tables 4.2.6.8 and 6.1.1.4'
P P 0.1023 0.0942 'International Tables Vol C Tables 4.2.6.8 and 6.1.1.4'
Cl Cl 0.1484 0.1585 'International Tables Vol C Tables 4.2.6.8 and 6.1.1.4'
Pd Pd -0.9988 1.0072 'International Tables Vol C Tables 4.2.6.8 and 6.1.1.4'
S S 0.1246 0.1234 'International Tables Vol C Tables 4.2.6.8 and 6.1.1.4'

loop_
_geom_angle_atom_site_label_1
_geom_angle_atom_site_label_2
_geom_angle_atom_site_label_3
_geom_angle
_geom_angle_site_symmetry_1
_geom_angle_site_symmetry_3
_geom_angle_publ_flag
Cl1 Pd1 Cl2 177.32(4) . . ?
Cl1 Pd1 P2 90.58(4) . . ?
Cl2 Pd1 P2 86.83(4) . . ?
Cl1 Pd1 P1 87.16(4) . . ?
Cl2 Pd1 P1 95.40(4) . . ?
P2 Pd1 P1 176.13(4) . . ?
C7 P1 C1 106.0(2) . . ?
C7 P1 C13 105.15(19) . . ?
C1 P1 C13 103.98(19) . . ?
C7 P1 Pd1 111.41(14) . . ?
C1 P1 Pd1 110.64(14) . . ?
C13 P1 Pd1 118.65(15) . . ?
C38 P2 C32 104.71(19) . . ?
C38 P2 C26 102.73(19) . . ?
C32 P2 C26 107.2(2) . . ?
C38 P2 Pd1 116.80(14) . . ?
C32 P2 Pd1 107.23(14) . . ?
C26 P2 Pd1 117.22(14) . . ?
C6 C1 C2 119.2(4) . . ?
C6 C1 P1 122.1(3) . . ?
C2 C1 P1 118.7(3) . . ?
C3 C2 C1 119.7(4) . . ?
C4 C3 C2 120.6(5) . . ?
C5 C4 C3 120.0(5) . . ?
C4 C5 C6 120.6(5) . . ?
C5 C6 C1 119.9(4) . . ?
C8 C7 C12 118.7(4) . . ?
C8 C7 P1 122.9(4) . . ?
C12 C7 P1 118.3(3) . . ?
C7 C8 C9 120.1(5) . . ?
C10 C9 C8 121.0(5) . . ?
C9 C10 C11 119.7(5) . . ?
C12 C11 C10 119.3(5) . . ?
C11 C12 C7 121.1(5) . . ?
C18 C13 C14 119.1(4) . . ?
C18 C13 P1 124.1(3) . . ?
C14 C13 P1 116.8(3) . . ?
C15 C14 C13 121.4(4) . . ?
C16 C15 C14 118.9(4) . . ?
C16 C15 N1 125.4(4) . . ?
C14 C15 N1 115.7(4) . . ?
C17 C16 C15 119.6(4) . . ?
C16 C17 C18 121.3(4) . . ?
C13 C18 C17 119.7(4) . . ?
O1 C19 N1 125.1(4) . . ?
O1 C19 N2 123.5(4) . . ?
N1 C19 N2 111.4(4) . . ?
C21 C20 C25 119.6(4) . . ?
C21 C20 N2 122.0(4) . . ?
C25 C20 N2 118.2(4) . . ?
C22 C21 C20 119.5(5) . . ?
C23 C22 C21 121.0(5) . . ?
C24 C23 C22 119.4(5) . . ?
C23 C24 C25 121.2(5) . . ?
C24 C25 C20 119.2(4) . . ?
C27 C26 C31 119.2(4) . . ?
C27 C26 P2 118.2(4) . . ?
C31 C26 P2 122.4(4) . . ?
C28 C27 C26 120.4(4) . . ?
C27 C28 C29 119.9(5) . . ?
C28 C29 C30 120.5(4) . . ?
C31 C30 C29 119.4(5) . . ?
C30 C31 C26 120.6(5) . . ?
C33 C32 C37 119.1(4) . . ?
C33 C32 P2 122.4(3) . . ?
C37 C32 P2 118.5(3) . . ?
C32 C33 C34 120.6(4) . . ?
C35 C34 C33 120.0(4) . . ?
C34 C35 C36 120.1(4) . . ?
C35 C36 C37 119.7(4) . . ?
C32 C37 C36 120.5(4) . . ?
C39 C38 C43 119.3(4) . . ?
C39 C38 P2 118.2(3) . . ?
C43 C38 P2 122.4(3) . . ?
C38 C39 C40 121.1(4) . . ?
C41 C40 C39 119.7(4) . . ?
C41 C40 N3 124.9(4) . . ?
C39 C40 N3 115.3(4) . . ?
C40 C41 C42 119.4(4) . . ?
C41 C42 C43 121.1(4) . . ?
C38 C43 C42 119.2(4) . . ?
O2 C44 N4 125.0(4) . . ?
O2 C44 N3 124.4(4) . . ?
N4 C44 N3 110.5(4) . . ?
C50 C45 C46 118.8(4) . . ?
C50 C45 N4 117.2(4) . . ?
C46 C45 N4 123.9(4) . . ?
C45 C46 C47 119.7(5) . . ?
C48 C47 C46 122.8(5) . . ?
C47 C48 C49 117.6(5) . . ?
C50 C49 C48 120.0(5) . . ?
C45 C50 C49 121.0(5) . . ?
C19 N1 C15 129.5(4) . . ?
C19 N2 C20 126.4(4) . . ?
C44 N3 C40 129.4(4) . . ?
C44 N4 C45 129.3(4) . . ?
O1S S1S C1S 106.9(2) . . ?
O1S S1S C2S 105.9(2) . . ?
C1S S1S C2S 96.3(3) . . ?
O2S S2S C4S 103.9(2) . . ?
O2S S2S C3S 106.3(2) . . ?
C4S S2S C3S 98.1(2) . . ?

loop_
_geom_bond_atom_site_label_1
_geom_bond_atom_site_label_2
_geom_bond_distance
_geom_bond_site_symmetry_2
_geom_bond_publ_flag
Pd1 Cl1 2.2978(11) . ?
Pd1 Cl2 2.3036(11) . ?
Pd1 P2 2.3268(12) . ?
Pd1 P1 2.3509(12) . ?
P1 C7 1.814(4) . ?
P1 C1 1.820(4) . ?
P1 C13 1.830(4) . ?
P2 C38 1.828(4) . ?
P2 C32 1.828(4) . ?
P2 C26 1.832(5) . ?
C1 C6 1.395(6) . ?
C1 C2 1.399(5) . ?
C2 C3 1.385(6) . ?
C3 C4 1.378(6) . ?
C4 C5 1.371(6) . ?
C5 C6 1.389(6) . ?
C7 C8 1.381(6) . ?
C7 C12 1.399(6) . ?
C8 C9 1.392(6) . ?
C9 C10 1.366(7) . ?
C10 C11 1.397(7) . ?
C11 C12 1.384(6) . ?
C13 C18 1.382(6) . ?
C13 C14 1.395(6) . ?
C14 C15 1.393(5) . ?
C15 C16 1.392(6) . ?
C15 N1 1.397(5) . ?
C16 C17 1.383(6) . ?
C17 C18 1.388(5) . ?
C19 O1 1.217(5) . ?
C19 N1 1.374(5) . ?
C19 N2 1.374(5) . ?
C20 C21 1.397(6) . ?
C20 C25 1.402(6) . ?
C20 N2 1.414(5) . ?
C21 C22 1.388(6) . ?
C22 C23 1.382(6) . ?
C23 C24 1.375(6) . ?
C24 C25 1.392(6) . ?
C26 C27 1.392(6) . ?
C26 C31 1.395(6) . ?
C27 C28 1.379(6) . ?
C28 C29 1.384(6) . ?
C29 C30 1.391(6) . ?
C30 C31 1.381(6) . ?
C32 C33 1.385(6) . ?
C32 C37 1.393(5) . ?
C33 C34 1.394(6) . ?
C34 C35 1.382(6) . ?
C35 C36 1.388(6) . ?
C36 C37 1.396(6) . ?
C38 C39 1.385(6) . ?
C38 C43 1.400(6) . ?
C39 C40 1.398(5) . ?
C40 C41 1.385(6) . ?
C40 N3 1.405(5) . ?
C41 C42 1.389(6) . ?
C42 C43 1.400(5) . ?
C44 O2 1.221(5) . ?
C44 N4 1.357(5) . ?
C44 N3 1.373(5) . ?
C45 C50 1.359(6) . ?
C45 C46 1.367(5) . ?
C45 N4 1.418(5) . ?
C46 C47 1.379(6) . ?
C47 C48 1.340(6) . ?
C48 C49 1.392(6) . ?
C49 C50 1.388(6) . ?
C1S S1S 1.785(5) . ?
C2S S1S 1.790(5) . ?
O1S S1S 1.507(3) . ?
C3S S2S 1.783(4) . ?
C4S S2S 1.775(5) . ?
O2S S2S 1.506(3) . ?

loop_
_geom_hbond_atom_site_label_D
_geom_hbond_atom_site_label_H
_geom_hbond_atom_site_label_A
_geom_hbond_distance_DH
_geom_hbond_distance_HA
_geom_hbond_distance_DA
_geom_hbond_angle_DHA
_geom_hbond_site_symmetry_A
N1 H1A O1S 0.88 2.01 2.846(5) 158.8 .
N2 H2B O1S 0.88 2.18 2.962(4) 147.4 .
N3 H3B O2S 0.88 1.98 2.819(5) 159.5 .
N4 H4B O2S 0.88 2.00 2.836(4) 158.9 .
